data_4115620
loop_
_publ_author_name
'Masaki Shimizu'
'Takuya Fujimoto'
'Hiroshi Minezaki'
'Takeshi Hata'
'Tamejiro Hiyama'

_publ_contact_author 'Masaki Shimizu'
_publ_contact_author_email shimizu@npc05.kuic.Kyoto-u.ac.jp
_publ_contact_author_fax +81-75-753-5555
_publ_contact_author_phone +81-75-753-5535
_publ_section_title
;
 New, General, and Stereoselective Synthesis of CF3-Containing Tri- and
 Tetrasubstituted Oxiranes and Tetrasubstituted Alkenes
;
_journal_name_full 'Journal of the American Chemical Society'
_journal_page_first 6947
_journal_page_last 6948
_journal_paper_doi 10.1021/ja016077k
_journal_volume 123
_journal_year 2001
_chemical_formula_sum 'C21 H19 F3'
_chemical_formula_weight 328.36
_chemical_name_systematic
; 
 ? 
;
_space_group_IT_number 4
_symmetry_cell_setting monoclinic
_symmetry_space_group_name_Hall 'P 2yb'
_symmetry_space_group_name_H-M 'P 1 21 1'
_atom_sites_solution_hydrogens geom
_atom_sites_solution_primary direct
_atom_sites_solution_secondary difmap
_audit_creation_method SHELXL-97
_cell_angle_alpha 90.00
_cell_angle_beta 104.289(2)
_cell_angle_gamma 90.00
_cell_formula_units_Z 2
_cell_length_a 5.9675(5)
_cell_length_b 17.1070(13)
_cell_length_c 9.1531(7)
_cell_measurement_reflns_used 2946
_cell_measurement_temperature 293(2)
_cell_measurement_theta_max 24.6795
_cell_measurement_theta_min 2.5865
_cell_volume 905.50(12)
_computing_structure_refinement 'SHELXL-97 (Sheldrick, 1997)'
_computing_structure_solution 'SHELXS-97 (Sheldrick, 1990)'
_diffrn_ambient_temperature 293(2)
_diffrn_detector_area_resol_mean 8.366
_diffrn_measured_fraction_theta_full 0.954
_diffrn_measured_fraction_theta_max 0.954
_diffrn_measurement_device_type 'CCD area detector'
_diffrn_measurement_method 'phi and omega scans'
_diffrn_radiation_monochromator graphite
_diffrn_radiation_source 'fine-focus sealed tube'
_diffrn_radiation_type MoK\a
_diffrn_radiation_wavelength 0.71073
_diffrn_reflns_av_R_equivalents 0.0251
_diffrn_reflns_av_sigmaI/netI 0.0232
_diffrn_reflns_limit_h_max 8
_diffrn_reflns_limit_h_min -8
_diffrn_reflns_limit_k_max 24
_diffrn_reflns_limit_k_min -12
_diffrn_reflns_limit_l_max 12
_diffrn_reflns_limit_l_min -12
_diffrn_reflns_number 7275
_diffrn_reflns_theta_full 30.02
_diffrn_reflns_theta_max 30.02
_diffrn_reflns_theta_min 2.30
_diffrn_standards_decay_% -0.05
_diffrn_standards_interval_time 583
_diffrn_standards_number 99
_exptl_absorpt_coefficient_mu 0.090
_exptl_absorpt_correction_T_max 0.971871
_exptl_absorpt_correction_T_min 0.294928
_exptl_absorpt_correction_type empirical
_exptl_crystal_colour colorless
_exptl_crystal_density_diffrn 1.204
_exptl_crystal_description prism
_exptl_crystal_F_000 344
_exptl_crystal_size_max 0.6
_exptl_crystal_size_mid 0.5
_exptl_crystal_size_min 0.2
_refine_diff_density_max 0.425
_refine_diff_density_min -0.305
_refine_diff_density_rms 0.048
_refine_ls_abs_structure_details 'Flack H D (1983), Acta Cryst. A39, 876-881'
_refine_ls_abs_structure_Flack 0.0(11)
_refine_ls_extinction_coef 0.023(11)
_refine_ls_extinction_expression Fc^*^=kFc[1+0.001xFc^2^\l^3^/sin(2\q)]^-1/4^
_refine_ls_extinction_method SHELXL
_refine_ls_goodness_of_fit_ref 1.025
_refine_ls_hydrogen_treatment mixed
_refine_ls_matrix_type full
_refine_ls_number_parameters 219
_refine_ls_number_reflns 3497
_refine_ls_number_restraints 1
_refine_ls_restrained_S_all 1.025
_refine_ls_R_factor_all 0.0818
_refine_ls_R_factor_gt 0.0635
_refine_ls_shift/su_max 0.036
_refine_ls_shift/su_mean 0.003
_refine_ls_structure_factor_coef Fsqd
_refine_ls_weighting_details 'calc w=1/[\s^2^(Fo^2^)+(0.1459P)^2^+0.0000P] where P=(Fo^2^+2Fc^2^)/3'
_refine_ls_weighting_scheme calc
_refine_ls_wR_factor_gt 0.1966
_refine_ls_wR_factor_ref 0.2127
_reflns_number_gt 2351
_reflns_number_total 3497
_reflns_threshold_expression >2sigma(I)
_cod_data_source_file ja016077k_s2_3.cif
_cod_data_source_block 4b
_cod_database_code 4115620

loop_
_symmetry_equiv_pos_as_xyz
'x, y, z'
'-x, y+1/2, -z'

loop_
_atom_site_label
_atom_site_type_symbol
_atom_site_fract_x
_atom_site_fract_y
_atom_site_fract_z
_atom_site_U_iso_or_equiv
_atom_site_adp_type
_atom_site_occupancy
_atom_site_symmetry_multiplicity
_atom_site_calc_flag
_atom_site_refinement_flags
F3 F 0.9475(4) 0.36013(12) 0.2500(2) 0.0939(6) Uani 1 1 d .
C1 C 0.8158(5) 0.53317(19) 0.4299(3) 0.0713(7) Uani 1 1 d .
C2 C 0.9136(5) 0.49146(18) 0.3247(3) 0.0664(6) Uani 1 1 d .
C3 C 1.0567(4) 0.48492(18) 0.0898(3) 0.0671(6) Uani 1 1 d .
C4 C 0.6330(5) 0.60997(18) 0.6195(3) 0.0681(6) Uani 1 1 d .
C5 C 0.7336(5) 0.56718(19) 0.5173(3) 0.0714(7) Uani 1 1 d .
C6 C 1.2821(5) 0.4573(2) 0.1302(3) 0.0765(7) Uani 1 1 d .
H6 H 1.3708 0.4638 0.2283 0.092 Uiso 1 1 calc R
C7 C 0.9516(4) 0.52527(19) 0.2009(3) 0.0690(7) Uani 1 1 d .
C8 C 0.9342(5) 0.4777(2) -0.0577(3) 0.0794(8) Uani 1 1 d .
H8 H 0.7857 0.4983 -0.0873 0.095 Uiso 1 1 calc R
C9 C 1.3749(6) 0.4200(3) 0.0245(4) 0.0878(9) Uani 1 1 d .
H9 H 1.5248 0.4005 0.0523 0.105 Uiso 1 1 calc R
F1 F 0.8139(6) 0.37879(16) 0.4395(3) 0.1278(10) Uani 1 1 d .
C10 C 0.3479(6) 0.6218(3) 0.7641(5) 0.0950(11) Uani 1 1 d .
H10 H 0.2240 0.6012 0.7962 0.114 Uiso 1 1 calc R
C11 C 0.4482(5) 0.5785(2) 0.6685(4) 0.0781(7) Uani 1 1 d .
H11 H 0.3926 0.5289 0.6373 0.094 Uiso 1 1 calc R
C12 C 1.2467(7) 0.4119(3) -0.1211(4) 0.0936(11) Uani 1 1 d .
H12 H 1.3095 0.3868 -0.1919 0.112 Uiso 1 1 calc R
C13 C 1.0263(7) 0.4406(3) -0.1622(4) 0.0937(10) Uani 1 1 d .
H13 H 0.9390 0.4351 -0.2609 0.112 Uiso 1 1 calc R
C14 C 0.7156(7) 0.6831(2) 0.6696(4) 0.0867(9) Uani 1 1 d .
H14 H 0.8401 0.7044 0.6391 0.104 Uiso 1 1 calc R
C15 C 0.9609(6) 0.4068(2) 0.3656(3) 0.0789(8) Uani 1 1 d .
C16 C 0.4293(8) 0.6936(2) 0.8106(5) 0.0976(11) Uani 1 1 d .
H16 H 0.3602 0.7222 0.8741 0.117 Uiso 1 1 calc R
C17 C 0.6130(8) 0.7248(2) 0.7653(5) 0.1038(12) Uani 1 1 d .
H17 H 0.6686 0.7740 0.7989 0.125 Uiso 1 1 calc R
C18 C 0.8818(9) 0.6100(2) 0.1620(5) 0.1069(13) Uani 1 1 d .
H18A H 0.7589 0.6091 0.0701 0.128 Uiso 1 1 calc R
H18B H 0.8142 0.6295 0.2411 0.128 Uiso 1 1 calc R
F2 F 1.1735(6) 0.3974(2) 0.4554(3) 0.1363(11) Uani 1 1 d .
C19 C 1.0453(16) 0.6665(5) 0.1413(10) 0.162(3) Uani 1 1 d .
H19A H 1.1328 0.6450 0.0744 0.195 Uiso 1 1 calc R
H19B H 0.9628 0.7120 0.0923 0.195 Uiso 1 1 calc R
C20 C 1.1904(13) 0.6888(12) 0.2669(10) 0.257(10) Uani 1 1 d .
H20A H 1.2784 0.6429 0.3090 0.308 Uiso 1 1 calc R
H20B H 1.0979 0.7032 0.3362 0.308 Uiso 1 1 calc R
C21 C 1.3731(13) 0.7577(7) 0.2719(10) 0.179(3) Uani 1 1 d .
H21A H 1.4900 0.7408 0.2232 0.269 Uiso 1 1 calc R
H21B H 1.4439 0.7710 0.3749 0.269 Uiso 1 1 calc R
H21C H 1.2953 0.8027 0.2206 0.269 Uiso 1 1 calc R

loop_
_atom_site_aniso_label
_atom_site_aniso_U_11
_atom_site_aniso_U_22
_atom_site_aniso_U_33
_atom_site_aniso_U_23
_atom_site_aniso_U_13
_atom_site_aniso_U_12
F3 0.1340(15) 0.0695(10) 0.0856(10) -0.0026(9) 0.0413(11) 0.0034(11)
C1 0.0719(14) 0.0732(16) 0.0675(13) -0.0036(13) 0.0150(12) -0.0032(13)
C2 0.0613(12) 0.0742(16) 0.0620(12) -0.0035(12) 0.0123(11) -0.0017(11)
C3 0.0630(13) 0.0707(15) 0.0701(13) 0.0059(12) 0.0209(11) -0.0067(12)
C4 0.0667(14) 0.0710(15) 0.0677(13) 0.0037(12) 0.0189(12) 0.0074(12)
C5 0.0733(15) 0.0728(16) 0.0682(13) -0.0005(13) 0.0175(12) 0.0018(13)
C6 0.0635(14) 0.088(2) 0.0776(15) 0.0016(15) 0.0162(12) -0.0043(14)
C7 0.0625(13) 0.0729(17) 0.0724(14) 0.0030(13) 0.0180(11) -0.0025(12)
C8 0.0724(15) 0.095(2) 0.0702(15) 0.0213(15) 0.0163(13) -0.0010(15)
C9 0.0747(16) 0.095(2) 0.101(2) 0.0088(18) 0.0370(16) 0.0054(15)
F1 0.195(3) 0.0858(15) 0.1349(18) 0.0147(14) 0.102(2) -0.0002(15)
C10 0.085(2) 0.107(3) 0.105(2) 0.015(2) 0.0464(19) 0.0098(19)
C11 0.0767(17) 0.0728(16) 0.0840(16) 0.0025(14) 0.0184(14) -0.0026(13)
C12 0.114(3) 0.095(2) 0.089(2) 0.0001(17) 0.056(2) -0.004(2)
C13 0.109(3) 0.110(3) 0.0645(14) 0.0036(17) 0.0271(16) -0.013(2)
C14 0.094(2) 0.074(2) 0.102(2) -0.0014(16) 0.0411(18) -0.0003(15)
C15 0.103(2) 0.0709(17) 0.0663(14) 0.0023(13) 0.0268(15) 0.0085(15)
C16 0.115(3) 0.088(2) 0.103(2) 0.0022(19) 0.052(2) 0.027(2)
C17 0.137(3) 0.073(2) 0.113(3) -0.011(2) 0.053(3) 0.008(2)
C18 0.152(4) 0.071(2) 0.113(3) 0.012(2) 0.062(3) 0.011(2)
F2 0.142(2) 0.1105(18) 0.1226(16) 0.0140(16) -0.0308(16) 0.0307(16)
C19 0.217(7) 0.100(3) 0.191(6) -0.011(4) 0.090(7) -0.015(5)
C20 0.120(5) 0.49(3) 0.161(5) -0.037(11) 0.028(5) -0.072(10)
C21 0.135(5) 0.193(9) 0.207(7) -0.008(7) 0.038(5) -0.037(5)

loop_
_atom_type_symbol
_atom_type_description
_atom_type_scat_dispersion_real
_atom_type_scat_dispersion_imag
_atom_type_scat_source
C C 0.0033 0.0016 'International Tables Vol C Tables 4.2.6.8 and 6.1.1.4'
H H 0.0000 0.0000 'International Tables Vol C Tables 4.2.6.8 and 6.1.1.4'
F F 0.0171 0.0103 'International Tables Vol C Tables 4.2.6.8 and 6.1.1.4'

loop_
_geom_angle_atom_site_label_1
_geom_angle_atom_site_label_2
_geom_angle_atom_site_label_3
_geom_angle
C5 C1 C2 179.4(3)
C7 C2 C1 122.3(3)
C7 C2 C15 124.4(3)
C1 C2 C15 113.2(2)
C8 C3 C6 118.5(3)
C8 C3 C7 120.1(2)
C6 C3 C7 121.3(2)
C14 C4 C11 119.2(3)
C14 C4 C5 120.5(3)
C11 C4 C5 120.3(3)
C1 C5 C4 178.3(3)
C9 C6 C3 120.0(3)
C2 C7 C3 124.4(3)
C2 C7 C18 120.9(3)
C3 C7 C18 114.7(2)
C13 C8 C3 121.3(3)
C12 C9 C6 120.2(3)
C16 C10 C11 120.4(3)
C10 C11 C4 119.6(3)
C13 C12 C9 120.0(3)
C12 C13 C8 119.9(3)
C4 C14 C17 120.0(3)
F3 C15 F1 106.0(3)
F3 C15 F2 106.3(3)
F1 C15 F2 106.8(3)
F3 C15 C2 114.5(2)
F1 C15 C2 111.6(3)
F2 C15 C2 111.1(3)
C10 C16 C17 120.7(3)
C16 C17 C14 120.2(4)
C19 C18 C7 121.4(5)
C20 C19 C18 114.0(9)
C19 C20 C21 122.4(10)

loop_
_geom_bond_atom_site_label_1
_geom_bond_atom_site_label_2
_geom_bond_distance
F3 C15 1.312(4)
C1 C5 1.189(4)
C1 C2 1.433(4)
C2 C7 1.341(4)
C2 C15 1.504(5)
C3 C8 1.374(4)
C3 C6 1.387(4)
C3 C7 1.490(4)
C4 C14 1.381(5)
C4 C11 1.397(4)
C4 C5 1.431(4)
C6 C9 1.383(5)
C7 C18 1.526(5)
C8 C13 1.370(5)
C9 C12 1.370(6)
F1 C15 1.323(4)
C10 C16 1.350(7)
C10 C11 1.390(5)
C12 C13 1.367(6)
C14 C17 1.383(5)
C15 F2 1.340(5)
C16 C17 1.372(6)
C18 C19 1.419(9)
C19 C20 1.314(13)
C20 C21 1.599(17)

loop_
_cod_related_entry_id
_cod_related_entry_database
_cod_related_entry_code
1 ChemSpider 9419378
